data_4130816
loop_
_publ_author_name
'Xiong, Jia-Bin'
'Feng, Hai-Tao'
'Sun, Jian-Ping'
'Xie, Wen-Zhao'
'Yang, Dong'
'Liu, Minghua'
'Zheng, Yan-Song'

_publ_section_title
;
 The Fixed Propeller-Like Conformation of Tetraphenylethylene that Reveals
 Aggregation-Induced Emission Effect, Chiral Recognition, and Enhanced
 Chiroptical Property.
;
_journal_issue 36
_journal_name_full 'Journal of the American Chemical Society'
_journal_page_first 11469
_journal_page_last 11472
_journal_paper_doi 10.1021/jacs.6b07087
_journal_volume 138
_journal_year 2016
_chemical_formula_moiety 'C46 H32 O8, C H2 Cl2'
_chemical_formula_sum 'C47 H34 Cl2 O8'
_chemical_formula_weight 797.64
_space_group_crystal_system monoclinic
_space_group_IT_number 15
_space_group_name_Hall '-C 2yc'
_space_group_name_H-M_alt 'C 1 2/c 1'
_atom_sites_solution_hydrogens geom
_atom_sites_solution_primary direct
_audit_creation_date 2016-08-02
_audit_creation_method
;
Olex2 1.2
(compiled 2016.02.19 svn.r3266 for OlexSys, GUI svn.r5155)
;
_cell_angle_alpha 90
_cell_angle_beta 105.51(3)
_cell_angle_gamma 90
_cell_formula_units_Z 8
_cell_length_a 29.664(6)
_cell_length_b 11.951(2)
_cell_length_c 26.712(5)
_cell_measurement_reflns_used 8769
_cell_measurement_temperature 113.15
_cell_measurement_theta_max 27.5
_cell_measurement_theta_min 3.1
_cell_volume 9125(3)
_computing_cell_refinement 'CrystalClear-SM Expert 2.1 b42 (Rigaku, 2015)'
_computing_data_collection 'CrystalClear-SM Expert 2.1 b42'
_computing_data_reduction 'CrystalClear-SM Expert 2.1 b42'
_computing_molecular_graphics 'Olex2 (Dolomanov et al., 2009)'
_computing_publication_material 'Olex2 (Dolomanov et al., 2009)'
_computing_structure_refinement 'ShelXL (Sheldrick, 2015)'
_computing_structure_solution 'ShelXT (Sheldrick, 2015)'
_diffrn_ambient_temperature 113.15
_diffrn_measured_fraction_theta_full 0.996
_diffrn_measured_fraction_theta_max 0.996
_diffrn_measurement_device_type 'Rigaku XtaLAB P200'
_diffrn_measurement_method '\w and \f scans'
_diffrn_radiation_monochromator multilayer
_diffrn_radiation_type MoK\a
_diffrn_radiation_wavelength 0.71073
_diffrn_reflns_av_R_equivalents 0.0463
_diffrn_reflns_av_unetI/netI 0.0376
_diffrn_reflns_Laue_measured_fraction_full 0.996
_diffrn_reflns_Laue_measured_fraction_max 0.996
_diffrn_reflns_limit_h_max 35
_diffrn_reflns_limit_h_min -35
_diffrn_reflns_limit_k_max 14
_diffrn_reflns_limit_k_min -14
_diffrn_reflns_limit_l_max 32
_diffrn_reflns_limit_l_min -31
_diffrn_reflns_number 31411
_diffrn_reflns_point_group_measured_fraction_full 0.996
_diffrn_reflns_point_group_measured_fraction_max 0.996
_diffrn_reflns_theta_full 25.350
_diffrn_reflns_theta_max 25.350
_diffrn_reflns_theta_min 3.105
_diffrn_source 'rotating anode'
_diffrn_standards_decay_% 0
_diffrn_standards_interval_count 0
_diffrn_standards_interval_time 0
_diffrn_standards_number 0
_exptl_absorpt_coefficient_mu 0.191
_exptl_absorpt_correction_T_max 0.962
_exptl_absorpt_correction_T_min 0.939
_exptl_absorpt_correction_type multi-scan
_exptl_absorpt_process_details 'REQAB (Rigaku, 1998)'
_exptl_crystal_colour colourless
_exptl_crystal_colour_primary colourless
_exptl_crystal_density_diffrn 1.161
_exptl_crystal_description prism
_exptl_crystal_F_000 3312
_exptl_crystal_size_max 0.2
_exptl_crystal_size_mid 0.18
_exptl_crystal_size_min 0.12
_refine_diff_density_max 0.850
_refine_diff_density_min -0.515
_refine_diff_density_rms 0.071
_refine_ls_extinction_method none
_refine_ls_goodness_of_fit_ref 1.107
_refine_ls_hydrogen_treatment constr
_refine_ls_matrix_type full
_refine_ls_number_parameters 514
_refine_ls_number_reflns 8334
_refine_ls_number_restraints 0
_refine_ls_restrained_S_all 1.107
_refine_ls_R_factor_all 0.0618
_refine_ls_R_factor_gt 0.0519
_refine_ls_shift/su_max 0.001
_refine_ls_shift/su_mean 0.000
_refine_ls_structure_factor_coef Fsqd
_refine_ls_weighting_details 'w=1/[\s^2^(Fo^2^)+(0.0966P)^2^+10.5727P] where P=(Fo^2^+2Fc^2^)/3'
_refine_ls_weighting_scheme calc
_refine_ls_wR_factor_gt 0.1594
_refine_ls_wR_factor_ref 0.1672
_reflns_Friedel_coverage 0.000
_reflns_number_gt 6655
_reflns_number_total 8334
_reflns_threshold_expression 'I > 2\s(I)'
_cod_data_source_file ja6b07087_si_002.cif
_cod_data_source_block sa_sq
_cod_depositor_comments
;
The following automatic conversions were performed:

data item '_exptl_absorpt_correction_type' value 'MULTI-SCAN' was
changed to 'multi-scan' in accordance with the
/home/saulius/struct/COD-crude-data/automatic-downloads/DataCite-retrospective/ACS/depositions/lib/dictionaries/cif_core.dic
dictionary named 'cif_core.dic' version 2.4.2 last updated on
2011-04-26.

Automatic conversion script
Id: cif_fix_values 6909 2019-04-08 15:41:33Z antanas 
;
_cod_database_code 4130816
_shelx_space_group_comment
;
The symmetry employed for this shelxl refinement is uniquely defined
by the following loop, which should always be used as a source of
symmetry information in preference to the above space-group names.
They are only intended as comments.
;
_shelx_estimated_absorpt_t_max 0.977
_shelx_estimated_absorpt_t_min 0.963
_olex2_refinement_description
;
1. Fixed Uiso
 At 1.2 times of:
  All C(H) groups, All C(H,H) groups
2.a Secondary CH2 refined with riding coordinates:
 C8(H8A,H8B), C15(H15A,H15B), C29(H29A,H29B), C36(H36A,H36B), C47(H47A,H47B)
2.b Aromatic/amide H refined with riding coordinates:
 C3(H3), C6(H6), C7(H7), C10(H10), C11(H11), C13(H13), C14(H14), C18(H18),
 C20(H20), C21(H21), C24(H24), C27(H27), C28(H28), C31(H31), C32(H32), C34(H34),
  C35(H35), C39(H39), C41(H41), C42(H42), C43(H43), C44(H44), C45(H45), C46(H46)
;
_shelx_shelxl_version_number 2016/4
_olex2_submission_special_instructions 'No special instructions were received'

loop_
_space_group_symop_operation_xyz
'x, y, z'
'-x, y, -z+1/2'
'x+1/2, y+1/2, z'
'-x+1/2, y+1/2, -z+1/2'
'-x, -y, -z'
'x, -y, z-1/2'
'-x+1/2, -y+1/2, -z'
'x+1/2, -y+1/2, z-1/2'

loop_
_atom_site_label
_atom_site_type_symbol
_atom_site_fract_x
_atom_site_fract_y
_atom_site_fract_z
_atom_site_U_iso_or_equiv
_atom_site_adp_type
_atom_site_occupancy
_atom_site_site_symmetry_order
_atom_site_calc_flag
_atom_site_refinement_flags_posn
O1 O 0.27187(6) 0.83079(13) 0.70181(6) 0.0201(4) Uani 1 1 d .
O2 O 0.32374(7) 0.47712(15) 0.52653(6) 0.0288(4) Uani 1 1 d .
O3 O 0.50390(5) 0.00284(13) 0.81854(6) 0.0169(3) Uani 1 1 d .
O4 O 0.41845(6) 0.30510(15) 0.98629(6) 0.0250(4) Uani 1 1 d .
O5 O 0.21428(7) 0.63437(18) 0.78802(8) 0.0372(5) Uani 1 1 d .
O6 O 0.45811(8) 0.42047(19) 0.58870(8) 0.0401(5) Uani 1 1 d .
O7 O 0.39522(6) -0.06199(14) 0.69713(6) 0.0219(4) Uani 1 1 d .
O8 O 0.45074(9) 0.6104(2) 0.94591(8) 0.0502(6) Uani 1 1 d .
C1 C 0.36481(8) 0.42371(18) 0.77301(8) 0.0142(4) Uani 1 1 d .
C2 C 0.34102(8) 0.53275(19) 0.75696(8) 0.0146(4) Uani 1 1 d .
C3 C 0.30049(8) 0.56400(19) 0.76929(8) 0.0163(5) Uani 1 1 d .
H3 H 0.287780 0.516188 0.790454 0.020 Uiso 1 1 calc R
C4 C 0.27765(8) 0.66488(19) 0.75125(8) 0.0162(5) Uani 1 1 d .
C5 C 0.29681(8) 0.73619(19) 0.72056(8) 0.0159(5) Uani 1 1 d .
C6 C 0.33941(8) 0.70949(19) 0.71118(9) 0.0162(5) Uani 1 1 d .
H6 H 0.353803 0.760107 0.692771 0.019 Uiso 1 1 calc R
C7 C 0.36067(8) 0.60888(19) 0.72880(8) 0.0157(5) Uani 1 1 d .
H7 H 0.389496 0.590659 0.721642 0.019 Uiso 1 1 calc R
C8 C 0.28236(9) 0.8864(2) 0.65785(9) 0.0216(5) Uani 1 1 d .
H8A H 0.314220 0.918635 0.668952 0.026 Uiso 1 1 calc R
H8B H 0.259994 0.948588 0.646094 0.026 Uiso 1 1 calc R
C9 C 0.27948(8) 0.8074(2) 0.61330(9) 0.0193(5) Uani 1 1 d .
C10 C 0.24075(9) 0.7379(2) 0.59672(9) 0.0240(5) Uani 1 1 d .
H10 H 0.214431 0.747736 0.610164 0.029 Uiso 1 1 calc R
C11 C 0.24039(9) 0.6543(2) 0.56069(9) 0.0264(6) Uani 1 1 d .
H11 H 0.213759 0.607279 0.549694 0.032 Uiso 1 1 calc R
C12 C 0.27817(9) 0.6384(2) 0.54055(9) 0.0236(5) Uani 1 1 d .
C13 C 0.31564(9) 0.7128(2) 0.55437(9) 0.0243(5) Uani 1 1 d .
H13 H 0.340843 0.706336 0.538852 0.029 Uiso 1 1 calc R
C14 C 0.31629(9) 0.7963(2) 0.59082(9) 0.0219(5) Uani 1 1 d .
H14 H 0.342133 0.846157 0.600362 0.026 Uiso 1 1 calc R
C15 C 0.28061(11) 0.5384(2) 0.50700(9) 0.0314(6) Uani 1 1 d .
H15A H 0.253783 0.488311 0.505912 0.038 Uiso 1 1 calc R
H15B H 0.278254 0.563757 0.471107 0.038 Uiso 1 1 calc R
C16 C 0.33455(10) 0.4413(2) 0.57716(9) 0.0232(5) Uani 1 1 d .
C17 C 0.38155(9) 0.4212(2) 0.60062(9) 0.0229(5) Uani 1 1 d .
C18 C 0.39562(9) 0.38845(19) 0.65299(9) 0.0198(5) Uani 1 1 d .
H18 H 0.427692 0.372870 0.668710 0.024 Uiso 1 1 calc R
C19 C 0.36380(8) 0.37851(18) 0.68196(8) 0.0160(5) Uani 1 1 d .
C20 C 0.31650(8) 0.39399(19) 0.65682(9) 0.0184(5) Uani 1 1 d .
H20 H 0.293906 0.383908 0.675802 0.022 Uiso 1 1 calc R
C21 C 0.30173(9) 0.4237(2) 0.60483(9) 0.0217(5) Uani 1 1 d .
H21 H 0.269325 0.432016 0.588252 0.026 Uiso 1 1 calc R
C22 C 0.37940(8) 0.35790(19) 0.73917(8) 0.0150(5) Uani 1 1 d .
C23 C 0.41354(8) 0.26618(19) 0.75701(8) 0.0142(4) Uani 1 1 d .
C24 C 0.40602(8) 0.15816(19) 0.73734(8) 0.0142(4) Uani 1 1 d .
H24 H 0.379235 0.143281 0.709414 0.017 Uiso 1 1 calc R
C25 C 0.43673(8) 0.07111(19) 0.75747(8) 0.0142(4) Uani 1 1 d .
C26 C 0.47663(8) 0.09314(19) 0.79867(8) 0.0147(4) Uani 1 1 d .
C27 C 0.48644(8) 0.20210(19) 0.81575(8) 0.0151(5) Uani 1 1 d .
H27 H 0.514631 0.218571 0.841450 0.018 Uiso 1 1 calc R
C28 C 0.45527(8) 0.28681(19) 0.79544(8) 0.0152(4) Uani 1 1 d .
H28 H 0.462264 0.361030 0.807815 0.018 Uiso 1 1 calc R
C29 C 0.53697(8) 0.0164(2) 0.86908(8) 0.0190(5) Uani 1 1 d .
H29A H 0.560414 0.073793 0.866834 0.023 Uiso 1 1 calc R
H29B H 0.553664 -0.055072 0.879697 0.023 Uiso 1 1 calc R
C30 C 0.51253(8) 0.0511(2) 0.90925(8) 0.0183(5) Uani 1 1 d .
C31 C 0.52642(8) 0.1467(2) 0.93911(9) 0.0203(5) Uani 1 1 d .
H31 H 0.554364 0.184234 0.937976 0.024 Uiso 1 1 calc R
C32 C 0.49982(9) 0.1875(2) 0.97043(9) 0.0228(5) Uani 1 1 d .
H32 H 0.509786 0.252357 0.990973 0.027 Uiso 1 1 calc R
C33 C 0.45879(9) 0.1344(2) 0.97202(8) 0.0218(5) Uani 1 1 d .
C34 C 0.44652(9) 0.0350(2) 0.94494(9) 0.0226(5) Uani 1 1 d .
H34 H 0.419550 -0.004707 0.947685 0.027 Uiso 1 1 calc R
C35 C 0.47331(8) -0.0065(2) 0.91395(9) 0.0206(5) Uani 1 1 d .
H35 H 0.464761 -0.074935 0.895789 0.025 Uiso 1 1 calc R
C36 C 0.42649(10) 0.1880(2) 1.00016(9) 0.0277(6) Uani 1 1 d .
H36A H 0.396220 0.147734 0.991348 0.033 Uiso 1 1 calc R
H36B H 0.440381 0.181581 1.038118 0.033 Uiso 1 1 calc R
C37 C 0.40325(8) 0.3302(2) 0.93416(8) 0.0186(5) Uani 1 1 d .
C38 C 0.41324(8) 0.4377(2) 0.91931(9) 0.0192(5) Uani 1 1 d .
C39 C 0.39778(8) 0.4688(2) 0.86706(9) 0.0180(5) Uani 1 1 d .
H39 H 0.402904 0.543245 0.857335 0.022 Uiso 1 1 calc R
C40 C 0.37530(7) 0.39417(19) 0.82933(8) 0.0141(4) Uani 1 1 d .
C41 C 0.36519(8) 0.28785(19) 0.84533(8) 0.0159(5) Uani 1 1 d .
H41 H 0.348833 0.235857 0.820043 0.019 Uiso 1 1 calc R
C42 C 0.37843(8) 0.2564(2) 0.89713(9) 0.0182(5) Uani 1 1 d .
H42 H 0.370464 0.184403 0.907150 0.022 Uiso 1 1 calc R
C43 C 0.23420(9) 0.6939(2) 0.76434(9) 0.0228(5) Uani 1 1 d .
H43 H 0.220699 0.764808 0.753359 0.027 Uiso 1 1 calc R
C44 C 0.41670(12) 0.4398(3) 0.57206(11) 0.0375(7) Uani 1 1 d .
H44 H 0.406242 0.469227 0.537871 0.045 Uiso 1 1 calc R
C45 C 0.42741(8) -0.0418(2) 0.73501(9) 0.0179(5) Uani 1 1 d .
H45 H 0.447400 -0.101310 0.750796 0.021 Uiso 1 1 calc R
C46 C 0.44301(10) 0.5152(3) 0.95636(10) 0.0332(7) Uani 1 1 d .
H46 H 0.457034 0.488983 0.990558 0.040 Uiso 1 1 calc R
Cl1 Cl 0.30544(3) 1.00226(8) 0.84403(3) 0.0497(2) Uani 1 1 d .
Cl2 Cl 0.37589(3) 0.83964(8) 0.83346(3) 0.0518(2) Uani 1 1 d .
C47 C 0.34687(15) 0.9640(3) 0.81094(14) 0.0545(9) Uani 1 1 d .
H47A H 0.330912 0.955958 0.773508 0.065 Uiso 1 1 calc R
H47B H 0.370199 1.024826 0.814622 0.065 Uiso 1 1 calc R

loop_
_atom_site_aniso_label
_atom_site_aniso_U_11
_atom_site_aniso_U_22
_atom_site_aniso_U_33
_atom_site_aniso_U_23
_atom_site_aniso_U_13
_atom_site_aniso_U_12
O1 0.0207(8) 0.0180(8) 0.0222(8) 0.0043(7) 0.0067(7) 0.0080(7)
O2 0.0483(12) 0.0275(9) 0.0093(8) 0.0049(7) 0.0053(8) 0.0115(8)
O3 0.0174(8) 0.0175(8) 0.0139(8) 0.0019(6) 0.0010(6) 0.0057(6)
O4 0.0280(9) 0.0362(10) 0.0094(8) 0.0004(7) 0.0023(7) 0.0104(8)
O5 0.0293(11) 0.0401(12) 0.0502(12) 0.0142(10) 0.0245(10) 0.0098(9)
O6 0.0452(13) 0.0460(13) 0.0382(11) 0.0078(9) 0.0272(10) 0.0174(10)
O7 0.0185(9) 0.0212(9) 0.0254(9) -0.0047(7) 0.0049(7) -0.0053(7)
O8 0.0660(16) 0.0480(14) 0.0356(12) -0.0216(10) 0.0117(11) -0.0307(12)
C1 0.0121(10) 0.0158(11) 0.0134(10) 0.0013(8) 0.0011(8) -0.0005(9)
C2 0.0135(10) 0.0171(11) 0.0109(10) -0.0009(8) -0.0006(8) -0.0008(9)
C3 0.0156(11) 0.0189(12) 0.0138(10) 0.0011(9) 0.0029(8) -0.0011(9)
C4 0.0132(11) 0.0204(12) 0.0135(10) -0.0005(9) 0.0009(8) 0.0012(9)
C5 0.0160(11) 0.0143(11) 0.0150(10) -0.0010(8) 0.0002(8) 0.0020(9)
C6 0.0138(11) 0.0152(11) 0.0187(11) 0.0007(9) 0.0030(9) -0.0008(9)
C7 0.0138(11) 0.0170(11) 0.0153(10) -0.0009(9) 0.0024(9) 0.0007(9)
C8 0.0224(12) 0.0194(12) 0.0226(12) 0.0060(9) 0.0053(10) 0.0059(10)
C9 0.0194(12) 0.0182(12) 0.0190(11) 0.0066(9) 0.0027(9) 0.0049(9)
C10 0.0175(12) 0.0295(14) 0.0228(12) 0.0074(10) 0.0016(10) 0.0024(10)
C11 0.0244(13) 0.0276(14) 0.0211(12) 0.0066(10) -0.0043(10) -0.0028(11)
C12 0.0308(14) 0.0230(13) 0.0125(11) 0.0067(9) -0.0020(10) 0.0052(11)
C13 0.0248(13) 0.0298(14) 0.0186(12) 0.0069(10) 0.0064(10) 0.0072(11)
C14 0.0202(12) 0.0212(12) 0.0237(12) 0.0071(10) 0.0046(10) 0.0021(10)
C15 0.0465(17) 0.0288(14) 0.0131(11) 0.0054(10) -0.0021(11) 0.0077(13)
C16 0.0408(15) 0.0169(12) 0.0101(11) 0.0023(9) 0.0039(10) 0.0063(11)
C17 0.0370(15) 0.0167(12) 0.0175(11) 0.0022(9) 0.0116(10) 0.0074(10)
C18 0.0256(13) 0.0160(11) 0.0180(11) 0.0017(9) 0.0061(10) 0.0073(10)
C19 0.0238(12) 0.0111(11) 0.0118(10) 0.0006(8) 0.0025(9) 0.0036(9)
C20 0.0231(12) 0.0168(11) 0.0143(11) 0.0009(9) 0.0032(9) -0.0009(10)
C21 0.0274(13) 0.0186(12) 0.0153(11) 0.0009(9) -0.0008(10) 0.0021(10)
C22 0.0152(11) 0.0157(11) 0.0125(10) 0.0029(8) 0.0011(8) 0.0001(9)
C23 0.0151(11) 0.0175(11) 0.0105(10) 0.0028(8) 0.0042(8) 0.0014(9)
C24 0.0138(10) 0.0189(11) 0.0102(10) 0.0016(8) 0.0038(8) -0.0002(9)
C25 0.0148(11) 0.0160(11) 0.0129(10) 0.0011(8) 0.0058(8) -0.0015(9)
C26 0.0130(11) 0.0202(12) 0.0123(10) 0.0040(8) 0.0057(8) 0.0038(9)
C27 0.0131(11) 0.0203(12) 0.0120(10) 0.0011(8) 0.0034(8) -0.0011(9)
C28 0.0177(11) 0.0154(11) 0.0133(10) 0.0003(8) 0.0057(9) -0.0022(9)
C29 0.0161(11) 0.0226(12) 0.0149(11) 0.0034(9) -0.0019(9) 0.0057(9)
C30 0.0156(11) 0.0230(12) 0.0134(11) 0.0053(9) -0.0012(9) 0.0065(9)
C31 0.0155(11) 0.0261(12) 0.0160(11) 0.0014(9) -0.0016(9) 0.0011(10)
C32 0.0212(12) 0.0295(13) 0.0132(11) -0.0021(9) -0.0032(9) 0.0033(10)
C33 0.0221(12) 0.0329(14) 0.0079(10) 0.0061(9) -0.0001(9) 0.0075(11)
C34 0.0189(12) 0.0292(13) 0.0185(11) 0.0085(10) 0.0030(9) 0.0009(10)
C35 0.0206(12) 0.0205(12) 0.0174(11) 0.0033(9) -0.0006(9) 0.0010(10)
C36 0.0325(14) 0.0390(15) 0.0117(11) 0.0075(10) 0.0061(10) 0.0114(12)
C37 0.0144(11) 0.0317(14) 0.0099(10) 0.0024(9) 0.0035(8) 0.0088(10)
C38 0.0153(11) 0.0282(13) 0.0146(11) -0.0063(9) 0.0047(9) -0.0008(10)
C39 0.0172(11) 0.0196(12) 0.0181(11) -0.0021(9) 0.0061(9) -0.0013(9)
C40 0.0105(10) 0.0183(11) 0.0131(10) 0.0006(9) 0.0022(8) 0.0040(9)
C41 0.0126(10) 0.0202(12) 0.0132(10) -0.0003(9) 0.0007(8) -0.0012(9)
C42 0.0140(11) 0.0233(12) 0.0170(11) 0.0053(9) 0.0036(9) 0.0029(9)
C43 0.0178(12) 0.0276(13) 0.0219(12) 0.0006(10) 0.0034(10) 0.0061(10)
C44 0.0501(19) 0.0436(18) 0.0257(14) 0.0112(12) 0.0218(13) 0.0187(15)
C45 0.0195(12) 0.0169(11) 0.0193(11) 0.0028(9) 0.0088(10) -0.0010(9)
C46 0.0281(14) 0.052(2) 0.0196(13) -0.0148(12) 0.0073(11) -0.0075(13)
Cl1 0.0380(4) 0.0650(6) 0.0464(5) 0.0103(4) 0.0117(4) -0.0043(4)
Cl2 0.0434(5) 0.0642(6) 0.0469(5) -0.0204(4) 0.0105(4) -0.0139(4)
C47 0.077(3) 0.052(2) 0.0417(18) -0.0021(16) 0.0289(18) -0.0161(19)

loop_
_atom_type_symbol
_atom_type_description
_atom_type_scat_dispersion_real
_atom_type_scat_dispersion_imag
_atom_type_scat_source
C C 0.0033 0.0016 'International Tables Vol C Tables 4.2.6.8 and 6.1.1.4'
H H 0.0000 0.0000 'International Tables Vol C Tables 4.2.6.8 and 6.1.1.4'
Cl Cl 0.1484 0.1585 'International Tables Vol C Tables 4.2.6.8 and 6.1.1.4'
O O 0.0106 0.0060 'International Tables Vol C Tables 4.2.6.8 and 6.1.1.4'

loop_
_geom_angle_atom_site_label_1
_geom_angle_atom_site_label_2
_geom_angle_atom_site_label_3
_geom_angle
C5 O1 C8 117.44(18)
C16 O2 C15 117.7(2)
C26 O3 C29 117.12(17)
C37 O4 C36 117.07(19)
C2 C1 C40 116.85(19)
C22 C1 C2 121.84(19)
C22 C1 C40 121.1(2)
C3 C2 C1 123.0(2)
C3 C2 C7 117.8(2)
C7 C2 C1 119.3(2)
C2 C3 H3 119.3
C2 C3 C4 121.5(2)
C4 C3 H3 119.3
C3 C4 C5 119.2(2)
C3 C4 C43 119.7(2)
C5 C4 C43 121.0(2)
O1 C5 C4 116.8(2)
O1 C5 C6 123.5(2)
C6 C5 C4 119.7(2)
C5 C6 H6 120.2
C7 C6 C5 119.5(2)
C7 C6 H6 120.2
C2 C7 H7 119.0
C6 C7 C2 122.0(2)
C6 C7 H7 119.0
O1 C8 H8A 109.2
O1 C8 H8B 109.2
O1 C8 C9 111.92(19)
H8A C8 H8B 107.9
C9 C8 H8A 109.2
C9 C8 H8B 109.2
C10 C9 C8 119.6(2)
C14 C9 C8 121.2(2)
C14 C9 C10 119.0(2)
C9 C10 H10 119.9
C11 C10 C9 120.3(2)
C11 C10 H10 119.9
C10 C11 H11 119.5
C12 C11 C10 120.9(2)
C12 C11 H11 119.5
C11 C12 C13 118.8(2)
C11 C12 C15 121.0(3)
C13 C12 C15 120.1(2)
C12 C13 H13 119.9
C14 C13 C12 120.3(2)
C14 C13 H13 119.9
C9 C14 C13 120.4(2)
C9 C14 H14 119.8
C13 C14 H14 119.8
O2 C15 C12 111.5(2)
O2 C15 H15A 109.3
O2 C15 H15B 109.3
C12 C15 H15A 109.3
C12 C15 H15B 109.3
H15A C15 H15B 108.0
O2 C16 C17 116.2(2)
O2 C16 C21 124.1(2)
C21 C16 C17 119.8(2)
C16 C17 C18 119.6(2)
C16 C17 C44 120.5(2)
C18 C17 C44 119.9(2)
C17 C18 H18 119.4
C19 C18 C17 121.2(2)
C19 C18 H18 119.4
C18 C19 C20 118.0(2)
C18 C19 C22 121.2(2)
C20 C19 C22 120.7(2)
C19 C20 H20 119.2
C21 C20 C19 121.6(2)
C21 C20 H20 119.2
C16 C21 H21 120.2
C20 C21 C16 119.6(2)
C20 C21 H21 120.2
C1 C22 C19 121.4(2)
C1 C22 C23 121.87(19)
C23 C22 C19 116.68(19)
C24 C23 C22 122.6(2)
C24 C23 C28 117.5(2)
C28 C23 C22 119.9(2)
C23 C24 H24 119.1
C23 C24 C25 121.7(2)
C25 C24 H24 119.1
C24 C25 C26 119.2(2)
C24 C25 C45 119.7(2)
C26 C25 C45 121.1(2)
O3 C26 C25 116.2(2)
O3 C26 C27 124.3(2)
C27 C26 C25 119.5(2)
C26 C27 H27 120.0
C28 C27 C26 120.0(2)
C28 C27 H27 120.0
C23 C28 H28 119.1
C27 C28 C23 121.7(2)
C27 C28 H28 119.1
O3 C29 H29A 109.4
O3 C29 H29B 109.4
O3 C29 C30 111.07(18)
H29A C29 H29B 108.0
C30 C29 H29A 109.4
C30 C29 H29B 109.4
C31 C30 C29 120.6(2)
C35 C30 C29 120.3(2)
C35 C30 C31 118.9(2)
C30 C31 H31 119.8
C32 C31 C30 120.4(2)
C32 C31 H31 119.8
C31 C32 H32 119.8
C31 C32 C33 120.4(2)
C33 C32 H32 119.8
C32 C33 C34 119.2(2)
C32 C33 C36 120.1(2)
C34 C33 C36 120.7(2)
C33 C34 H34 119.8
C35 C34 C33 120.4(2)
C35 C34 H34 119.8
C30 C35 H35 119.8
C34 C35 C30 120.4(2)
C34 C35 H35 119.8
O4 C36 C33 111.4(2)
O4 C36 H36A 109.3
O4 C36 H36B 109.3
C33 C36 H36A 109.3
C33 C36 H36B 109.3
H36A C36 H36B 108.0
O4 C37 C38 116.7(2)
O4 C37 C42 123.6(2)
C42 C37 C38 119.7(2)
C37 C38 C46 121.6(2)
C39 C38 C37 119.3(2)
C39 C38 C46 118.9(2)
C38 C39 H39 119.2
C40 C39 C38 121.6(2)
C40 C39 H39 119.2
C39 C40 C1 120.9(2)
C39 C40 C41 117.8(2)
C41 C40 C1 121.2(2)
C40 C41 H41 119.2
C42 C41 C40 121.6(2)
C42 C41 H41 119.2
C37 C42 C41 119.8(2)
C37 C42 H42 120.1
C41 C42 H42 120.1
O5 C43 C4 124.9(2)
O5 C43 H43 117.6
C4 C43 H43 117.6
O6 C44 C17 125.0(3)
O6 C44 H44 117.5
C17 C44 H44 117.5
O7 C45 C25 122.8(2)
O7 C45 H45 118.6
C25 C45 H45 118.6
O8 C46 C38 123.8(3)
O8 C46 H46 118.1
C38 C46 H46 118.1
Cl1 C47 H47A 108.9
Cl1 C47 H47B 108.9
Cl2 C47 Cl1 113.33(19)
Cl2 C47 H47A 108.9
Cl2 C47 H47B 108.9
H47A C47 H47B 107.7

loop_
_geom_bond_atom_site_label_1
_geom_bond_atom_site_label_2
_geom_bond_distance
O1 C5 1.371(3)
O1 C8 1.454(3)
O2 C15 1.445(3)
O2 C16 1.372(3)
O3 C26 1.368(3)
O3 C29 1.450(3)
O4 C36 1.451(3)
O4 C37 1.377(3)
O5 C43 1.206(3)
O6 C44 1.211(4)
O7 C45 1.215(3)
O8 C46 1.208(4)
C1 C2 1.489(3)
C1 C22 1.354(3)
C1 C40 1.495(3)
C2 C3 1.380(3)
C2 C7 1.403(3)
C3 H3 0.9500
C3 C4 1.404(3)
C4 C5 1.404(3)
C4 C43 1.464(3)
C5 C6 1.389(3)
C6 H6 0.9500
C6 C7 1.381(3)
C7 H7 0.9500
C8 H8A 0.9900
C8 H8B 0.9900
C8 C9 1.503(3)
C9 C10 1.391(4)
C9 C14 1.386(4)
C10 H10 0.9500
C10 C11 1.385(4)
C11 H11 0.9500
C11 C12 1.380(4)
C12 C13 1.394(4)
C12 C15 1.507(4)
C13 H13 0.9500
C13 C14 1.391(4)
C14 H14 0.9500
C15 H15A 0.9900
C15 H15B 0.9900
C16 C17 1.388(4)
C16 C21 1.387(4)
C17 C18 1.404(3)
C17 C44 1.464(4)
C18 H18 0.9500
C18 C19 1.376(3)
C19 C20 1.397(3)
C19 C22 1.494(3)
C20 H20 0.9500
C20 C21 1.386(3)
C21 H21 0.9500
C22 C23 1.482(3)
C23 C24 1.389(3)
C23 C28 1.403(3)
C24 H24 0.9500
C24 C25 1.393(3)
C25 C26 1.409(3)
C25 C45 1.472(3)
C26 C27 1.385(3)
C27 H27 0.9500
C27 C28 1.381(3)
C28 H28 0.9500
C29 H29A 0.9900
C29 H29B 0.9900
C29 C30 1.505(3)
C30 C31 1.392(3)
C30 C35 1.386(3)
C31 H31 0.9500
C31 C32 1.383(4)
C32 H32 0.9500
C32 C33 1.383(4)
C33 C34 1.387(4)
C33 C36 1.510(4)
C34 H34 0.9500
C34 C35 1.384(4)
C35 H35 0.9500
C36 H36A 0.9900
C36 H36B 0.9900
C37 C38 1.400(4)
C37 C42 1.381(3)
C38 C39 1.398(3)
C38 C46 1.466(4)
C39 H39 0.9500
C39 C40 1.377(3)
C40 C41 1.398(3)
C41 H41 0.9500
C41 C42 1.385(3)
C42 H42 0.9500
C43 H43 0.9500
C44 H44 0.9500
C45 H45 0.9500
C46 H46 0.9500
Cl1 C47 1.755(4)
Cl2 C47 1.743(4)
C47 H47A 0.9900
C47 H47B 0.9900

loop_
_geom_torsion_atom_site_label_1
_geom_torsion_atom_site_label_2
_geom_torsion_atom_site_label_3
_geom_torsion_atom_site_label_4
_geom_torsion
O1 C5 C6 C7 -175.9(2)
O1 C8 C9 C10 48.2(3)
O1 C8 C9 C14 -126.9(2)
O2 C16 C17 C18 177.6(2)
O2 C16 C17 C44 1.0(4)
O2 C16 C21 C20 -176.1(2)
O3 C26 C27 C28 -176.0(2)
O3 C29 C30 C31 -125.4(2)
O3 C29 C30 C35 49.1(3)
O4 C37 C38 C39 -178.6(2)
O4 C37 C38 C46 6.9(3)
O4 C37 C42 C41 -178.9(2)
C1 C2 C3 C4 -176.6(2)
C1 C2 C7 C6 177.6(2)
C1 C22 C23 C24 130.1(2)
C1 C22 C23 C28 -49.6(3)
C1 C40 C41 C42 174.3(2)
C2 C1 C22 C19 -13.1(3)
C2 C1 C22 C23 163.5(2)
C2 C1 C40 C39 -50.4(3)
C2 C1 C40 C41 133.5(2)
C2 C3 C4 C5 -0.9(3)
C2 C3 C4 C43 178.7(2)
C3 C2 C7 C6 -3.5(3)
C3 C4 C5 O1 176.80(19)
C3 C4 C5 C6 -4.0(3)
C3 C4 C43 O5 -3.9(4)
C4 C5 C6 C7 5.0(3)
C5 O1 C8 C9 53.5(3)
C5 C4 C43 O5 175.7(2)
C5 C6 C7 C2 -1.2(3)
C7 C2 C3 C4 4.5(3)
C8 O1 C5 C4 -161.0(2)
C8 O1 C5 C6 19.8(3)
C8 C9 C10 C11 -171.2(2)
C8 C9 C14 C13 171.5(2)
C9 C10 C11 C12 -0.1(4)
C10 C9 C14 C13 -3.6(3)
C10 C11 C12 C13 -4.3(3)
C10 C11 C12 C15 171.7(2)
C11 C12 C13 C14 4.7(3)
C11 C12 C15 O2 -126.4(3)
C12 C13 C14 C9 -0.7(3)
C13 C12 C15 O2 49.5(3)
C14 C9 C10 C11 4.1(3)
C15 O2 C16 C17 -156.9(2)
C15 O2 C16 C21 23.8(4)
C15 C12 C13 C14 -171.3(2)
C16 O2 C15 C12 55.0(3)
C16 C17 C18 C19 -1.6(4)
C16 C17 C44 O6 -177.0(3)
C17 C16 C21 C20 4.6(4)
C17 C18 C19 C20 4.6(3)
C17 C18 C19 C22 -172.2(2)
C18 C17 C44 O6 6.3(5)
C18 C19 C20 C21 -3.0(3)
C18 C19 C22 C1 127.6(2)
C18 C19 C22 C23 -49.1(3)
C19 C20 C21 C16 -1.6(4)
C19 C22 C23 C24 -53.3(3)
C19 C22 C23 C28 127.1(2)
C20 C19 C22 C1 -49.1(3)
C20 C19 C22 C23 134.2(2)
C21 C16 C17 C18 -3.1(4)
C21 C16 C17 C44 -179.7(2)
C22 C1 C2 C3 132.8(2)
C22 C1 C2 C7 -48.4(3)
C22 C1 C40 C39 125.0(2)
C22 C1 C40 C41 -51.2(3)
C22 C19 C20 C21 173.8(2)
C22 C23 C24 C25 -174.8(2)
C22 C23 C28 C27 175.4(2)
C23 C24 C25 C26 -0.4(3)
C23 C24 C25 C45 -179.5(2)
C24 C23 C28 C27 -4.3(3)
C24 C25 C26 O3 176.44(19)
C24 C25 C26 C27 -4.8(3)
C24 C25 C45 O7 4.5(3)
C25 C26 C27 C28 5.4(3)
C26 O3 C29 C30 57.0(3)
C26 C25 C45 O7 -174.6(2)
C26 C27 C28 C23 -0.8(3)
C28 C23 C24 C25 4.8(3)
C29 O3 C26 C25 -163.26(19)
C29 O3 C26 C27 18.1(3)
C29 C30 C31 C32 170.5(2)
C29 C30 C35 C34 -169.9(2)
C30 C31 C32 C33 -0.7(3)
C31 C30 C35 C34 4.7(3)
C31 C32 C33 C34 4.9(3)
C31 C32 C33 C36 -171.3(2)
C32 C33 C34 C35 -4.3(3)
C32 C33 C36 O4 47.2(3)
C33 C34 C35 C30 -0.5(3)
C34 C33 C36 O4 -129.0(2)
C35 C30 C31 C32 -4.1(3)
C36 O4 C37 C38 -154.9(2)
C36 O4 C37 C42 26.4(3)
C36 C33 C34 C35 171.9(2)
C37 O4 C36 C33 53.1(3)
C37 C38 C39 C40 -3.8(3)
C37 C38 C46 O8 -176.4(3)
C38 C37 C42 C41 2.5(3)
C38 C39 C40 C1 -171.6(2)
C38 C39 C40 C41 4.7(3)
C39 C38 C46 O8 9.1(4)
C39 C40 C41 C42 -2.0(3)
C40 C1 C2 C3 -51.9(3)
C40 C1 C2 C7 126.9(2)
C40 C1 C22 C19 171.8(2)
C40 C1 C22 C23 -11.6(3)
C40 C41 C42 C37 -1.6(3)
C42 C37 C38 C39 0.1(3)
C42 C37 C38 C46 -174.4(2)
C43 C4 C5 O1 -2.8(3)
C43 C4 C5 C6 176.4(2)
C44 C17 C18 C19 175.1(2)
C45 C25 C26 O3 -4.4(3)
C45 C25 C26 C27 174.3(2)
C46 C38 C39 C40 170.9(2)
